data_4027416
loop_
_publ_author_name
'Jason T. Lowe'
'Maurice D. Lee'
'Lakshmi B. Akella'
'Emeline Davoine'
'Etienne J. Donckele'
'Landon Durak'
'Jeremy R. Duvall'
'Baudouin Gerard'
'Edward B. Holson'
'Adrien Joliton'
'Sarathy Kesavan'
'Berenice C. Lemercier'
'Haibo Liu'
'Jean-Charles Mari\'e'
'Carol A. Mulrooney'
'Giovanni Muncipinto'
'Morgan Welzel-O'Shea'
'Laura M. Panko'
'Ann Rowley'
'Byung-Chul Suh'
'Meryl Thomas'
'Florence F. Wagner'
'Jingqiang Wei'
'Michael A. Foley'
'Lisa A. Marcaurelle'

_publ_section_title
;
 Synthesis and Profiling of a Diverse Collection of Azetidine-Based
 Scaffolds for the Development of CNS-Focused Lead-like Libraries
;
_journal_name_full 'Journal of Organic Chemistry'
_journal_page_first 7187
_journal_page_last 7211
_journal_paper_doi 10.1021/jo300974j
_journal_volume 77
_journal_year 2012
_chemical_formula_sum 'C14 H18 Br Cl N2'
_chemical_formula_weight 329.66
_chemical_name_systematic
; 
 ? 
;
_space_group_IT_number 2
_symmetry_cell_setting triclinic
_symmetry_space_group_name_Hall '-P 1'
_symmetry_space_group_name_H-M 'P -1'
_atom_sites_solution_hydrogens geom
_atom_sites_solution_primary direct
_atom_sites_solution_secondary difmap
_audit_creation_method SHELXL-97
_cell_angle_alpha 82.9110(10)
_cell_angle_beta 89.4980(10)
_cell_angle_gamma 77.1800(10)
_cell_formula_units_Z 2
_cell_length_a 7.42280(10)
_cell_length_b 7.42460(10)
_cell_length_c 13.3468(2)
_cell_measurement_reflns_used 9995
_cell_measurement_temperature 100(2)
_cell_measurement_theta_max 69.35
_cell_measurement_theta_min 3.34
_cell_volume 711.609(18)
_computing_cell_refinement 'SAINT 7.46A (Bruker-AXS, 2009)'
_computing_data_collection 'APEX2 v2009.9.0 (Bruker-AXS, 2009)'
_computing_data_reduction 'SAINT 7.46A (Bruker-AXS, 2009)'
_computing_molecular_graphics 'Bruker SHELXTL'
_computing_publication_material 'Bruker SHELXTL'
_computing_structure_refinement 'SHELXL-97 (Sheldrick, 2008)'
_computing_structure_solution 'SHELXS-97 (Sheldrick, 2008)'
_diffrn_ambient_temperature 100(2)
_diffrn_detector_area_resol_mean 8.3
_diffrn_measured_fraction_theta_full 0.972
_diffrn_measured_fraction_theta_max 0.972
_diffrn_measurement_device_type 'Bruker Smart APEX CCD'
_diffrn_measurement_method '\f and \w scans'
_diffrn_radiation_monochromator graphite
_diffrn_radiation_source 'fine-focus sealed tube'
_diffrn_radiation_type CuK\a
_diffrn_radiation_wavelength 1.54178
_diffrn_reflns_av_R_equivalents 0.0230
_diffrn_reflns_av_sigmaI/netI 0.0147
_diffrn_reflns_limit_h_max 8
_diffrn_reflns_limit_h_min -8
_diffrn_reflns_limit_k_max 9
_diffrn_reflns_limit_k_min -8
_diffrn_reflns_limit_l_max 16
_diffrn_reflns_limit_l_min -16
_diffrn_reflns_number 14546
_diffrn_reflns_theta_full 69.27
_diffrn_reflns_theta_max 69.27
_diffrn_reflns_theta_min 3.34
_exptl_absorpt_coefficient_mu 5.524
_exptl_absorpt_correction_T_max 0.6081
_exptl_absorpt_correction_T_min 0.4912
_exptl_absorpt_correction_type multi-scan
_exptl_absorpt_process_details 'SADABS (Sheldrick, 2009)'
_exptl_crystal_colour colourless
_exptl_crystal_density_diffrn 1.539
_exptl_crystal_description block
_exptl_crystal_F_000 336
_exptl_crystal_size_max 0.15
_exptl_crystal_size_mid 0.15
_exptl_crystal_size_min 0.10
_refine_diff_density_max 0.302
_refine_diff_density_min -0.297
_refine_diff_density_rms 0.063
_refine_ls_extinction_method none
_refine_ls_goodness_of_fit_ref 1.092
_refine_ls_hydrogen_treatment mixed
_refine_ls_matrix_type full
_refine_ls_number_parameters 169
_refine_ls_number_reflns 2573
_refine_ls_number_restraints 2
_refine_ls_restrained_S_all 1.092
_refine_ls_R_factor_all 0.0228
_refine_ls_R_factor_gt 0.0221
_refine_ls_shift/su_max 0.002
_refine_ls_shift/su_mean 0.000
_refine_ls_structure_factor_coef Fsqd
_refine_ls_weighting_details 'calc w=1/[\s^2^(Fo^2^)+(0.0334P)^2^+0.4404P] where P=(Fo^2^+2Fc^2^)/3'
_refine_ls_weighting_scheme calc
_refine_ls_wR_factor_gt 0.0570
_refine_ls_wR_factor_ref 0.0576
_reflns_number_gt 2508
_reflns_number_total 2573
_reflns_threshold_expression >2sigma(I)
_cod_data_source_file jo300974j_si_007.cif
_cod_data_source_block d10128
_cod_original_cell_volume 711.609(17)
_cod_database_code 4027416

loop_
_symmetry_equiv_pos_as_xyz
'x, y, z'
'-x, -y, -z'

loop_
_atom_site_label
_atom_site_type_symbol
_atom_site_fract_x
_atom_site_fract_y
_atom_site_fract_z
_atom_site_U_iso_or_equiv
_atom_site_adp_type
_atom_site_occupancy
_atom_site_symmetry_multiplicity
_atom_site_calc_flag
_atom_site_refinement_flags
Br1 Br -0.37685(2) 0.17538(2) 0.970828(13) 0.01786(8) Uani 1 1 d .
N1 N 0.4261(2) 0.6766(2) 0.72152(11) 0.0160(3) Uani 1 1 d .
N2 N 0.1281(2) 0.5780(2) 0.61569(11) 0.0175(3) Uani 1 1 d D
H2A H 0.036(3) 0.520(3) 0.6303(17) 0.021 Uiso 1 1 d D
H2B H 0.126(3) 0.601(3) 0.5472(12) 0.021 Uiso 1 1 d D
C1 C 0.2528(2) 0.5527(2) 0.81633(13) 0.0155(3) Uani 1 1 d .
H1 H 0.3213 0.5589 0.8796 0.019 Uiso 1 1 calc R
C2 C 0.3968(2) 0.4838(2) 0.73634(13) 0.0154(3) Uani 1 1 d .
H2 H 0.5068 0.3871 0.7642 0.019 Uiso 1 1 calc R
C3 C 0.3062(2) 0.4372(2) 0.64451(13) 0.0182(4) Uani 1 1 d .
H3A H 0.3918 0.4357 0.5872 0.022 Uiso 1 1 calc R
H3B H 0.2802 0.3116 0.6592 0.022 Uiso 1 1 calc R
C4 C 0.0964(3) 0.7592(2) 0.66079(13) 0.0192(4) Uani 1 1 d .
H4A H -0.0323 0.7912 0.6843 0.023 Uiso 1 1 calc R
H4B H 0.1142 0.8602 0.6085 0.023 Uiso 1 1 calc R
C5 C 0.2294(2) 0.7436(2) 0.74898(13) 0.0165(3) Uani 1 1 d .
H5 H 0.2063 0.8541 0.7871 0.020 Uiso 1 1 calc R
C6 C 0.5033(3) 0.7466(3) 0.62819(13) 0.0198(4) Uani 1 1 d .
H6A H 0.4057 0.7811 0.5748 0.024 Uiso 1 1 calc R
H6B H 0.6025 0.6470 0.6065 0.024 Uiso 1 1 calc R
C7 C 0.5808(3) 0.9133(2) 0.64063(15) 0.0215(4) Uani 1 1 d .
H7 H 0.6225 0.9761 0.5816 0.026 Uiso 1 1 calc R
C8 C 0.5957(3) 0.9797(3) 0.72676(16) 0.0245(4) Uani 1 1 d .
H8A H 0.5556 0.9210 0.7875 0.029 Uiso 1 1 calc R
H8B H 0.6465 1.0861 0.7280 0.029 Uiso 1 1 calc R
C9 C 0.0946(2) 0.4631(2) 0.84484(12) 0.0156(3) Uani 1 1 d .
C10 C 0.1210(2) 0.2691(2) 0.85772(13) 0.0169(3) Uani 1 1 d .
H10 H 0.2367 0.1951 0.8417 0.020 Uiso 1 1 calc R
C11 C -0.0186(3) 0.1832(2) 0.89343(13) 0.0178(3) Uani 1 1 d .
H11 H 0.0007 0.0513 0.9022 0.021 Uiso 1 1 calc R
C12 C -0.1868(2) 0.2930(2) 0.91616(12) 0.0154(3) Uani 1 1 d .
C13 C -0.2201(2) 0.4856(2) 0.90222(13) 0.0177(3) Uani 1 1 d .
H13 H -0.3374 0.5589 0.9165 0.021 Uiso 1 1 calc R
C14 C -0.0779(3) 0.5690(2) 0.86691(13) 0.0175(3) Uani 1 1 d .
H14 H -0.0985 0.7010 0.8576 0.021 Uiso 1 1 calc R
Cl1 Cl 0.86474(6) 0.30628(6) 0.61031(3) 0.02252(11) Uani 1 1 d .

loop_
_atom_site_aniso_label
_atom_site_aniso_U_11
_atom_site_aniso_U_22
_atom_site_aniso_U_33
_atom_site_aniso_U_23
_atom_site_aniso_U_13
_atom_site_aniso_U_12
Br1 0.01537(12) 0.01984(11) 0.01960(11) -0.00099(7) 0.00177(7) -0.00739(7)
N1 0.0151(7) 0.0157(7) 0.0174(7) -0.0017(5) 0.0016(6) -0.0044(5)
N2 0.0181(8) 0.0209(8) 0.0152(7) -0.0003(6) -0.0008(6) -0.0087(6)
C1 0.0157(8) 0.0165(8) 0.0150(8) -0.0032(6) -0.0003(7) -0.0043(6)
C2 0.0141(8) 0.0157(8) 0.0168(8) -0.0014(6) 0.0012(7) -0.0041(6)
C3 0.0188(9) 0.0179(8) 0.0184(8) -0.0039(6) 0.0010(7) -0.0041(7)
C4 0.0193(9) 0.0178(8) 0.0192(8) -0.0001(6) 0.0004(7) -0.0024(7)
C5 0.0168(9) 0.0157(8) 0.0182(8) -0.0035(6) 0.0032(7) -0.0053(6)
C6 0.0190(9) 0.0230(9) 0.0178(8) -0.0001(7) 0.0023(7) -0.0070(7)
C7 0.0158(9) 0.0196(9) 0.0275(9) 0.0043(7) 0.0023(7) -0.0047(7)
C8 0.0205(9) 0.0174(9) 0.0367(11) -0.0036(7) 0.0035(8) -0.0065(7)
C9 0.0172(9) 0.0195(8) 0.0109(7) -0.0015(6) -0.0005(6) -0.0056(7)
C10 0.0155(9) 0.0178(8) 0.0164(8) -0.0016(6) 0.0012(7) -0.0017(6)
C11 0.0197(9) 0.0160(8) 0.0176(8) -0.0015(6) 0.0004(7) -0.0041(7)
C12 0.0136(8) 0.0200(8) 0.0142(8) -0.0003(6) 0.0005(6) -0.0082(6)
C13 0.0153(9) 0.0195(8) 0.0175(8) -0.0022(6) 0.0008(7) -0.0021(7)
C14 0.0206(9) 0.0147(8) 0.0174(8) -0.0028(6) 0.0010(7) -0.0036(7)
Cl1 0.0268(2) 0.0270(2) 0.0171(2) -0.00027(16) -0.00066(17) -0.01418(17)

loop_
_atom_type_symbol
_atom_type_description
_atom_type_scat_dispersion_real
_atom_type_scat_dispersion_imag
_atom_type_scat_source
C C 0.0181 0.0091 'International Tables Vol C Tables 4.2.6.8 and 6.1.1.4'
H H 0.0000 0.0000 'International Tables Vol C Tables 4.2.6.8 and 6.1.1.4'
N N 0.0311 0.0180 'International Tables Vol C Tables 4.2.6.8 and 6.1.1.4'
Cl Cl 0.3639 0.7018 'International Tables Vol C Tables 4.2.6.8 and 6.1.1.4'
Br Br -0.6763 1.2805 'International Tables Vol C Tables 4.2.6.8 and 6.1.1.4'

loop_
_geom_angle_atom_site_label_1
_geom_angle_atom_site_label_2
_geom_angle_atom_site_label_3
_geom_angle
C6 N1 C2 120.22(14)
C6 N1 C5 122.82(14)
C2 N1 C5 88.38(13)
C4 N2 C3 117.20(13)
C4 N2 H2A 111.2(14)
C3 N2 H2A 106.7(14)
C4 N2 H2B 109.9(14)
C3 N2 H2B 106.2(14)
H2A N2 H2B 105(2)
C9 C1 C2 123.01(14)
C9 C1 C5 123.14(15)
C2 C1 C5 83.64(13)
C9 C1 H1 108.2
C2 C1 H1 108.2
C5 C1 H1 108.2
N1 C2 C3 111.90(14)
N1 C2 C1 86.19(12)
C3 C2 C1 111.91(14)
N1 C2 H2 114.6
C3 C2 H2 114.6
C1 C2 H2 114.6
N2 C3 C2 110.94(13)
N2 C3 H3A 109.5
C2 C3 H3A 109.5
N2 C3 H3B 109.5
C2 C3 H3B 109.5
H3A C3 H3B 108.0
N2 C4 C5 110.66(14)
N2 C4 H4A 109.5
C5 C4 H4A 109.5
N2 C4 H4B 109.5
C5 C4 H4B 109.5
H4A C4 H4B 108.1
N1 C5 C4 112.46(14)
N1 C5 C1 85.79(12)
C4 C5 C1 111.56(14)
N1 C5 H5 114.6
C4 C5 H5 114.6
C1 C5 H5 114.6
N1 C6 C7 111.61(15)
N1 C6 H6A 109.3
C7 C6 H6A 109.3
N1 C6 H6B 109.3
C7 C6 H6B 109.3
H6A C6 H6B 108.0
C8 C7 C6 125.39(18)
C8 C7 H7 117.3
C6 C7 H7 117.3
C7 C8 H8A 120.0
C7 C8 H8B 120.0
H8A C8 H8B 120.0
C14 C9 C10 118.33(16)
C14 C9 C1 121.19(15)
C10 C9 C1 120.29(15)
C11 C10 C9 121.18(16)
C11 C10 H10 119.4
C9 C10 H10 119.4
C10 C11 C12 118.74(16)
C10 C11 H11 120.6
C12 C11 H11 120.6
C13 C12 C11 121.92(16)
C13 C12 Br1 119.04(13)
C11 C12 Br1 119.04(13)
C12 C13 C14 118.39(16)
C12 C13 H13 120.8
C14 C13 H13 120.8
C13 C14 C9 121.41(16)
C13 C14 H14 119.3
C9 C14 H14 119.3

loop_
_geom_bond_atom_site_label_1
_geom_bond_atom_site_label_2
_geom_bond_distance
Br1 C12 1.9126(17)
N1 C6 1.452(2)
N1 C2 1.484(2)
N1 C5 1.492(2)
N2 C4 1.511(2)
N2 C3 1.512(2)
N2 H2A 0.892(16)
N2 H2B 0.908(16)
C1 C9 1.498(2)
C1 C2 1.554(2)
C1 C5 1.558(2)
C1 H1 1.0000
C2 C3 1.515(2)
C2 H2 1.0000
C3 H3A 0.9900
C3 H3B 0.9900
C4 C5 1.520(2)
C4 H4A 0.9900
C4 H4B 0.9900
C5 H5 1.0000
C6 C7 1.504(3)
C6 H6A 0.9900
C6 H6B 0.9900
C7 C8 1.320(3)
C7 H7 0.9500
C8 H8A 0.9500
C8 H8B 0.9500
C9 C14 1.396(2)
C9 C10 1.399(2)
C10 C11 1.385(3)
C10 H10 0.9500
C11 C12 1.385(2)
C11 H11 0.9500
C12 C13 1.385(2)
C13 C14 1.389(3)
C13 H13 0.9500
C14 H14 0.9500

loop_
_geom_hbond_atom_site_label_D
_geom_hbond_atom_site_label_H
_geom_hbond_atom_site_label_A
_geom_hbond_distance_DH
_geom_hbond_distance_HA
_geom_hbond_distance_DA
_geom_hbond_angle_DHA
_geom_hbond_site_symmetry_A
N2 H2A Cl1 0.892(16) 2.283(17) 3.1122(15) 154.4(19) 1_455
N2 H2B Cl1 0.908(16) 2.136(16) 3.0360(15) 171(2) 2_666
